data_4061662
loop_
_publ_author_name
'van de Coevering, Rob'
'Kuil, Mark'
'Alfers, Alfred P.'
'Lutz, Martin'
'Spek, Anthony L.'
'Klein Gebbink, Robertus J.M.'
'van Koten, Gerard'

_publ_section_title
;
Organometallic Zwitterions: Arylpalladium(II) (Pincer) Complexes with a
Tethered Sulfato Group as para-Substituent
;
_journal_name_full Organometallics
_journal_paper_doi 10.1021/om050494e
_journal_year 2005
_chemical_formula_moiety 'C20 H37 Cl N2 O Pd Si'
_chemical_formula_sum 'C20 H37 Cl N2 O Pd Si'
_chemical_formula_weight 491.46
_space_group_IT_number 14
_symmetry_cell_setting monoclinic
_symmetry_space_group_name_Hall '-P 2ybc'
_symmetry_space_group_name_H-M 'P 1 21/c 1'
_cell_angle_alpha 90.00
_cell_angle_beta 99.4680(3)
_cell_angle_gamma 90.00
_cell_formula_units_Z 4
_cell_length_a 14.9052(2)
_cell_length_b 14.9631(1)
_cell_length_c 10.4417(1)
_cell_measurement_temperature 125(2)
_cell_volume 2297.07(4)
_diffrn_ambient_temperature 125(2)
_exptl_crystal_density_diffrn 1.421
_cod_original_sg_symbol_H-M 'P 21/c'
_cod_database_code 4061662

loop_
_symmetry_equiv_pos_as_xyz
'x, y, z'
'-x, y+1/2, -z+1/2'
'-x, -y, -z'
'x, -y-1/2, z-1/2'

loop_
_atom_site_label
_atom_site_type_symbol
_atom_site_fract_x
_atom_site_fract_y
_atom_site_fract_z
_atom_site_U_iso_or_equiv
_atom_site_adp_type
_atom_site_occupancy
_atom_site_symmetry_multiplicity
_atom_site_calc_flag
_atom_site_refinement_flags
_atom_site_disorder_assembly
_atom_site_disorder_group
Pd1 Pd 0.881449(12) 0.554982(12) 0.282003(17) 0.01368(6) Uani 1 1 d . . .
Cl1 Cl 1.00172(4) 0.44962(4) 0.25157(6) 0.02034(13) Uani 1 1 d . . .
Si1 Si 0.57013(5) 0.84682(5) 0.38168(7) 0.01713(15) Uani 1 1 d . . .
O1 O 0.13992(14) 0.67620(13) -0.0828(2) 0.0304(5) Uani 1 1 d . . .
H1O H 0.106(2) 0.647(2) -0.130(3) 0.046(11) Uiso 1 1 d . . .
N1 N 0.92028(13) 0.65769(13) 0.16610(19) 0.0152(4) Uani 1 1 d . . .
N2 N 0.80943(14) 0.47528(13) 0.39733(19) 0.0153(4) Uani 1 1 d . . .
C1 C 0.79325(16) 0.64156(16) 0.3134(2) 0.0149(5) Uani 1 1 d . . .
C2 C 0.78665(17) 0.72191(16) 0.2459(2) 0.0161(5) Uani 1 1 d . . .
C3 C 0.72041(17) 0.78302(16) 0.2679(2) 0.0171(5) Uani 1 1 d . . .
H3 H 0.7167 0.8390 0.2245 0.020 Uiso 1 1 calc R . .
C4 C 0.65938(16) 0.76403(16) 0.3522(2) 0.0160(5) Uani 1 1 d . . .
C5 C 0.66839(17) 0.68175(16) 0.4196(2) 0.0175(5) Uani 1 1 d . . .
H5 H 0.6273 0.6673 0.4770 0.021 Uiso 1 1 calc R . .
C6 C 0.73650(17) 0.62202(16) 0.4030(2) 0.0152(5) Uani 1 1 d . . .
C7 C 0.84993(19) 0.73157(18) 0.1487(3) 0.0255(6) Uani 1 1 d . . .
H7A H 0.8808 0.7903 0.1600 0.031 Uiso 1 1 calc R . .
H7B H 0.8147 0.7290 0.0597 0.031 Uiso 1 1 calc R . .
C8 C 1.00771(18) 0.69357(18) 0.2318(3) 0.0269(6) Uani 1 1 d . . .
H8A H 1.0532 0.6457 0.2438 0.040 Uiso 1 1 calc R . .
H8B H 1.0003 0.7178 0.3166 0.040 Uiso 1 1 calc R . .
H8C H 1.0279 0.7412 0.1787 0.040 Uiso 1 1 calc R . .
C9 C 0.9318(2) 0.62480(19) 0.0362(3) 0.0288(7) Uani 1 1 d . . .
H9A H 0.9536 0.6736 -0.0132 0.043 Uiso 1 1 calc R . .
H9B H 0.8733 0.6030 -0.0100 0.043 Uiso 1 1 calc R . .
H9C H 0.9762 0.5759 0.0457 0.043 Uiso 1 1 calc R . .
C10 C 0.76206(18) 0.53757(16) 0.4781(2) 0.0188(5) Uani 1 1 d . . .
H10A H 0.7068 0.5085 0.4997 0.023 Uiso 1 1 calc R . .
H10B H 0.8029 0.5517 0.5603 0.023 Uiso 1 1 calc R . .
C11 C 0.73929(18) 0.42576(17) 0.3076(2) 0.0208(6) Uani 1 1 d . . .
H11A H 0.7690 0.3858 0.2531 0.031 Uiso 1 1 calc R . .
H11B H 0.7006 0.4683 0.2524 0.031 Uiso 1 1 calc R . .
H11C H 0.7019 0.3905 0.3580 0.031 Uiso 1 1 calc R . .
C12 C 0.86554(18) 0.41032(17) 0.4832(2) 0.0201(6) Uani 1 1 d . . .
H12A H 0.8263 0.3753 0.5310 0.030 Uiso 1 1 calc R . .
H12B H 0.9109 0.4426 0.5448 0.030 Uiso 1 1 calc R . .
H12C H 0.8965 0.3701 0.4305 0.030 Uiso 1 1 calc R . .
C13 C 0.61607(19) 0.91812(18) 0.5248(3) 0.0268(6) Uani 1 1 d . . .
H13A H 0.6275 0.8810 0.6031 0.040 Uiso 1 1 calc R . .
H13B H 0.5717 0.9647 0.5358 0.040 Uiso 1 1 calc R . .
H13C H 0.6731 0.9460 0.5104 0.040 Uiso 1 1 calc R . .
C14 C 0.53729(18) 0.91742(17) 0.2335(3) 0.0234(6) Uani 1 1 d . . .
H14A H 0.5083 0.8799 0.1615 0.035 Uiso 1 1 calc R . .
H14B H 0.5918 0.9455 0.2101 0.035 Uiso 1 1 calc R . .
H14C H 0.4946 0.9639 0.2513 0.035 Uiso 1 1 calc R . .
C15 C 0.46750(17) 0.78502(17) 0.4162(2) 0.0204(6) Uani 1 1 d . . .
H15A H 0.4852 0.7483 0.4951 0.024 Uiso 1 1 calc R . .
H15B H 0.4218 0.8290 0.4349 0.024 Uiso 1 1 calc R . .
C16 C 0.42326(18) 0.72412(18) 0.3056(2) 0.0212(6) Uani 1 1 d . . .
H16A H 0.4011 0.7614 0.2285 0.025 Uiso 1 1 calc R . .
H16B H 0.4700 0.6830 0.2822 0.025 Uiso 1 1 calc R . .
C17 C 0.34444(19) 0.66924(19) 0.3390(3) 0.0256(6) Uani 1 1 d . . .
H17A H 0.3006 0.7100 0.3707 0.031 Uiso 1 1 calc R . .
H17B H 0.3679 0.6277 0.4105 0.031 Uiso 1 1 calc R . .
C18 C 0.29424(19) 0.61507(18) 0.2249(3) 0.0244(6) Uani 1 1 d . . .
H18A H 0.3391 0.5793 0.1867 0.029 Uiso 1 1 calc R . .
H18B H 0.2521 0.5730 0.2577 0.029 Uiso 1 1 calc R . .
C19 C 0.24070(18) 0.67254(17) 0.1194(2) 0.0210(6) Uani 1 1 d . . .
H19A H 0.1995 0.7122 0.1587 0.025 Uiso 1 1 calc R . .
H19B H 0.2834 0.7108 0.0808 0.025 Uiso 1 1 calc R . .
C20 C 0.18548(19) 0.61819(18) 0.0140(3) 0.0251(6) Uani 1 1 d . . .
H20A H 0.2258 0.5772 -0.0248 0.030 Uiso 1 1 calc R . .
H20B H 0.1405 0.5817 0.0508 0.030 Uiso 1 1 calc R . .

loop_
_atom_site_aniso_label
_atom_site_aniso_U_11
_atom_site_aniso_U_22
_atom_site_aniso_U_33
_atom_site_aniso_U_23
_atom_site_aniso_U_13
_atom_site_aniso_U_12
Pd1 0.01442(10) 0.01105(10) 0.01583(10) 0.00089(8) 0.00323(7) 0.00039(8)
Cl1 0.0206(3) 0.0167(3) 0.0237(3) -0.0027(3) 0.0036(2) 0.0038(3)
Si1 0.0158(3) 0.0162(4) 0.0193(4) -0.0025(3) 0.0026(3) 0.0017(3)
O1 0.0303(12) 0.0229(11) 0.0328(12) -0.0018(9) -0.0099(9) 0.0028(9)
N1 0.0141(10) 0.0145(10) 0.0176(10) 0.0014(8) 0.0045(8) 0.0012(8)
N2 0.0166(11) 0.0118(10) 0.0170(10) 0.0019(8) 0.0017(8) 0.0002(8)
C1 0.0134(12) 0.0146(12) 0.0160(12) -0.0014(10) 0.0005(10) -0.0010(10)
C2 0.0158(12) 0.0155(12) 0.0170(12) 0.0006(10) 0.0028(10) -0.0022(10)
C3 0.0193(13) 0.0125(12) 0.0187(13) 0.0003(10) 0.0013(10) -0.0005(10)
C4 0.0145(12) 0.0160(12) 0.0171(12) -0.0029(10) 0.0019(10) -0.0001(10)
C5 0.0190(13) 0.0174(13) 0.0165(12) -0.0018(10) 0.0048(10) -0.0020(10)
C6 0.0166(13) 0.0139(12) 0.0150(12) -0.0006(10) 0.0019(10) -0.0027(10)
C7 0.0241(15) 0.0220(14) 0.0335(15) 0.0128(12) 0.0138(12) 0.0079(12)
C8 0.0214(15) 0.0232(15) 0.0345(16) 0.0060(12) -0.0001(12) -0.0084(12)
C9 0.0445(19) 0.0228(15) 0.0208(14) 0.0005(11) 0.0104(13) 0.0013(13)
C10 0.0228(14) 0.0166(13) 0.0181(13) 0.0004(10) 0.0068(10) 0.0003(10)
C11 0.0224(14) 0.0191(13) 0.0202(13) 0.0001(10) 0.0019(11) -0.0034(11)
C12 0.0251(14) 0.0150(13) 0.0197(13) 0.0060(10) 0.0020(11) 0.0017(11)
C13 0.0255(15) 0.0240(15) 0.0291(15) -0.0083(12) -0.0007(12) 0.0041(12)
C14 0.0225(14) 0.0199(14) 0.0280(15) 0.0005(11) 0.0044(11) 0.0036(11)
C15 0.0168(13) 0.0223(14) 0.0218(13) -0.0026(11) 0.0024(10) 0.0029(11)
C16 0.0199(14) 0.0243(14) 0.0195(13) 0.0002(11) 0.0037(11) -0.0018(11)
C17 0.0274(15) 0.0301(16) 0.0195(14) 0.0047(12) 0.0041(11) -0.0067(13)
C18 0.0263(15) 0.0216(14) 0.0244(14) 0.0041(11) 0.0013(12) -0.0051(12)
C19 0.0201(14) 0.0194(14) 0.0239(14) -0.0009(11) 0.0043(11) -0.0014(11)
C20 0.0246(15) 0.0227(14) 0.0263(14) -0.0022(11) -0.0010(12) 0.0033(12)

loop_
_geom_bond_atom_site_label_1
_geom_bond_atom_site_label_2
_geom_bond_distance
_geom_bond_site_symmetry_2
_geom_bond_publ_flag
Pd1 C1 1.912(2) . ?
Pd1 N1 2.096(2) . ?
Pd1 N2 2.109(2) . ?
Pd1 Cl1 2.4469(6) . ?
Si1 C14 1.871(3) . ?
Si1 C13 1.872(3) . ?
Si1 C15 1.872(3) . ?
Si1 C4 1.880(2) . ?
O1 C20 1.418(3) . ?
O1 H1O 0.79(3) . ?
N1 C8 1.471(3) . ?
N1 C9 1.479(3) . ?
N1 C7 1.514(3) . ?
N2 C11 1.482(3) . ?
N2 C12 1.484(3) . ?
N2 C10 1.508(3) . ?
C1 C2 1.389(3) . ?
C1 C6 1.391(3) . ?
C2 C3 1.392(3) . ?
C2 C7 1.502(3) . ?
C3 C4 1.395(3) . ?
C3 H3 0.9500 . ?
C4 C5 1.414(3) . ?
C5 C6 1.385(3) . ?
C5 H5 0.9500 . ?
C6 C10 1.503(3) . ?
C7 H7A 0.9900 . ?
C7 H7B 0.9900 . ?
C8 H8A 0.9800 . ?
C8 H8B 0.9800 . ?
C8 H8C 0.9800 . ?
C9 H9A 0.9800 . ?
C9 H9B 0.9800 . ?
C9 H9C 0.9800 . ?
C10 H10A 0.9900 . ?
C10 H10B 0.9900 . ?
C11 H11A 0.9800 . ?
C11 H11B 0.9800 . ?
C11 H11C 0.9800 . ?
C12 H12A 0.9800 . ?
C12 H12B 0.9800 . ?
C12 H12C 0.9800 . ?
C13 H13A 0.9800 . ?
C13 H13B 0.9800 . ?
C13 H13C 0.9800 . ?
C14 H14A 0.9800 . ?
C14 H14B 0.9800 . ?
C14 H14C 0.9800 . ?
C15 C16 1.532(3) . ?
C15 H15A 0.9900 . ?
C15 H15B 0.9900 . ?
C16 C17 1.520(4) . ?
C16 H16A 0.9900 . ?
C16 H16B 0.9900 . ?
C17 C18 1.531(4) . ?
C17 H17A 0.9900 . ?
C17 H17B 0.9900 . ?
C18 C19 1.517(4) . ?
C18 H18A 0.9900 . ?
C18 H18B 0.9900 . ?
C19 C20 1.501(4) . ?
C19 H19A 0.9900 . ?
C19 H19B 0.9900 . ?
C20 H20A 0.9900 . ?
C20 H20B 0.9900 . ?
